data_2201980
loop_
_publ_author_name
'Bian, He-Dong'
'Gu, Wen'
'Yan, Shi-Ping'
'Liao, Dai-Zheng'
'Jiang, Zong-Hui'

_publ_section_title
;
 Dichloro(<i>N,N</i>-dimethylethylenediamine)cadmium(II): a novel
 two-dimensional chloro-bridged coordination polymer
;
_journal_issue 3
_journal_name_full 'Acta Crystallographica Section E'
_journal_page_first m122
_journal_page_last m124
_journal_paper_doi 10.1107/S1600536803003556
_journal_volume 59
_journal_year 2003
_chemical_formula_iupac '[Cd Cl2 (C4 H12 N2)]'
_chemical_formula_moiety 'C4 H12 Cd Cl2 N2'
_chemical_formula_sum 'C4 H12 Cd Cl2 N2'
_chemical_formula_weight 271.46
_chemical_name_systematic
;
Dichloro(N,N-dimethylethylenediamine}cadmium(II)
;
_space_group_IT_number 14
_symmetry_cell_setting monoclinic
_symmetry_space_group_name_Hall '-P 2ybc'
_symmetry_space_group_name_H-M 'P 1 21/c 1'
_atom_sites_solution_hydrogens geom
_atom_sites_solution_primary direct
_atom_sites_solution_secondary difmap
_cell_angle_alpha 90.00
_cell_angle_beta 97.002(15)
_cell_angle_gamma 90.00
_cell_formula_units_Z 4
_cell_length_a 9.455(9)
_cell_length_b 6.731(6)
_cell_length_c 13.399(12)
_cell_measurement_reflns_used 3239
_cell_measurement_temperature 293(2)
_cell_measurement_theta_max 25.02
_cell_measurement_theta_min 2.17
_cell_volume 846.4(13)
_computing_cell_refinement 'SAINT (Bruker, 1998)'
_computing_data_collection 'SMART (Bruker, 1998)'
_computing_data_reduction 'SHELXTL (Bruker, 1997)'
_computing_molecular_graphics SHELXTL
_computing_publication_material SHELXTL
_computing_structure_refinement 'SHELXL97 (Sheldrick, 1997)'
_computing_structure_solution 'SHELXS97 (Sheldrick, 1990)'
_diffrn_ambient_temperature 293(2)
_diffrn_measured_fraction_theta_full 1.000
_diffrn_measured_fraction_theta_max 1.000
_diffrn_measurement_device_type 'Bruker SMART 1K CCD'
_diffrn_measurement_method '\f and \w'
_diffrn_radiation_monochromator graphite
_diffrn_radiation_source 'fine-focus sealed tube'
_diffrn_radiation_type MoK\a
_diffrn_radiation_wavelength 0.71073
_diffrn_reflns_av_R_equivalents 0.0518
_diffrn_reflns_av_sigmaI/netI 0.0484
_diffrn_reflns_limit_h_max 11
_diffrn_reflns_limit_h_min -11
_diffrn_reflns_limit_k_max 7
_diffrn_reflns_limit_k_min -8
_diffrn_reflns_limit_l_max 15
_diffrn_reflns_limit_l_min -8
_diffrn_reflns_number 3239
_diffrn_reflns_theta_full 25.02
_diffrn_reflns_theta_max 25.02
_diffrn_reflns_theta_min 2.17
_exptl_absorpt_coefficient_mu 3.133
_exptl_absorpt_correction_T_max 0.6508
_exptl_absorpt_correction_T_min 0.5081
_exptl_absorpt_correction_type multi-scan
_exptl_absorpt_process_details '(SADABS; Sheldrick, 1996)'
_exptl_crystal_colour colourless
_exptl_crystal_density_diffrn 2.130
_exptl_crystal_density_method 'not measured'
_exptl_crystal_description monoclinic
_exptl_crystal_F_000 528
_exptl_crystal_size_max 0.25
_exptl_crystal_size_mid 0.20
_exptl_crystal_size_min 0.15
_refine_diff_density_max 1.011
_refine_diff_density_min -1.327
_refine_ls_extinction_method none
_refine_ls_goodness_of_fit_ref 1.096
_refine_ls_hydrogen_treatment constr
_refine_ls_matrix_type full
_refine_ls_number_parameters 82
_refine_ls_number_reflns 1484
_refine_ls_number_restraints 0
_refine_ls_restrained_S_all 1.096
_refine_ls_R_factor_all 0.0651
_refine_ls_R_factor_gt 0.0459
_refine_ls_shift/su_max 0.013
_refine_ls_shift/su_mean 0.003
_refine_ls_structure_factor_coef Fsqd
_refine_ls_weighting_details 'calc w = 1/[\s^2^(Fo^2^)+(0.0724P)^2^+0.5378P] where P = (Fo^2^+2Fc^2^)/3'
_refine_ls_weighting_scheme calc
_refine_ls_wR_factor_gt 0.1128
_refine_ls_wR_factor_ref 0.1245
_reflns_number_gt 1172
_reflns_number_total 1484
_reflns_threshold_expression I>2\s(I)
_cod_data_source_file fl6015.cif
_cod_data_source_block I
_cod_original_cell_volume 846.3(13)
_cod_original_sg_symbol_H-M 'P 21/c'
_cod_database_code 2201980
_cod_database_fobs_code 2201980

loop_
_symmetry_equiv_pos_as_xyz
'x, y, z'
'-x, y+1/2, -z+1/2'
'-x, -y, -z'
'x, -y-1/2, z-1/2'

loop_
_atom_site_label
_atom_site_fract_x
_atom_site_fract_y
_atom_site_fract_z
_atom_site_U_iso_or_equiv
_atom_site_adp_type
_atom_site_calc_flag
_atom_site_refinement_flags
_atom_site_occupancy
_atom_site_disorder_assembly
_atom_site_disorder_group
_atom_site_type_symbol
Cd1 0.93294(6) 0.07603(8) 0.62548(4) 0.0269(2) Uani d . 1 . . Cd
Cl1 0.9536(2) -0.2684(3) 0.70198(14) 0.0370(5) Uani d . 1 . . Cl
Cl2 1.1711(2) 0.0968(3) 0.55439(14) 0.0356(5) Uani d . 1 . . Cl
N1 0.8510(8) 0.3639(10) 0.5469(5) 0.0349(16) Uani d . 1 . . N
H1C 0.8930 0.4691 0.5798 0.042 Uiso calc R 1 . . H
H1D 0.8736 0.3654 0.4836 0.042 Uiso calc R 1 . . H
N2 0.6973(7) 0.1154(10) 0.6753(5) 0.0343(16) Uani d . 1 . . N
C1 0.6991(12) 0.3781(17) 0.5452(8) 0.060(3) Uani d . 1 . . C
H1A 0.6525 0.2908 0.4937 0.072 Uiso calc R 1 . . H
H1B 0.6684 0.5131 0.5292 0.072 Uiso calc R 1 . . H
C2 0.6580(11) 0.3205(16) 0.6456(8) 0.057(3) Uani d . 1 . . C
H2A 0.7036 0.4108 0.6960 0.069 Uiso calc R 1 . . H
H2B 0.5558 0.3358 0.6442 0.069 Uiso calc R 1 . . H
C3 0.6971(12) 0.1039(17) 0.7839(7) 0.059(3) Uani d . 1 . . C
H3A 0.6016 0.1202 0.7999 0.088 Uiso calc R 1 . . H
H3B 0.7565 0.2071 0.8157 0.088 Uiso calc R 1 . . H
H3C 0.7331 -0.0232 0.8075 0.088 Uiso calc R 1 . . H
C4 0.6044(10) -0.0331(17) 0.6292(7) 0.059(3) Uani d . 1 . . C
H4A 0.5112 -0.0162 0.6495 0.088 Uiso calc R 1 . . H
H4B 0.6405 -0.1621 0.6495 0.088 Uiso calc R 1 . . H
H4C 0.5988 -0.0213 0.5574 0.088 Uiso calc R 1 . . H

loop_
_atom_site_aniso_label
_atom_site_aniso_U_11
_atom_site_aniso_U_22
_atom_site_aniso_U_33
_atom_site_aniso_U_12
_atom_site_aniso_U_13
_atom_site_aniso_U_23
Cd1 0.0388(4) 0.0245(4) 0.0191(3) 0.0023(3) 0.0107(2) 0.0019(2)
Cl1 0.0607(13) 0.0220(10) 0.0262(10) 0.0006(10) -0.0024(9) 0.0042(8)
Cl2 0.0381(11) 0.0467(13) 0.0241(9) -0.0059(10) 0.0120(8) -0.0067(9)
N1 0.058(5) 0.023(4) 0.025(3) 0.002(3) 0.010(3) 0.004(3)
N2 0.034(4) 0.039(4) 0.032(4) 0.001(3) 0.012(3) 0.003(3)
C1 0.066(7) 0.060(7) 0.054(6) 0.023(6) 0.011(5) 0.020(5)
C2 0.057(6) 0.060(7) 0.058(6) 0.025(5) 0.021(5) 0.005(5)
C3 0.063(6) 0.083(8) 0.035(5) -0.005(6) 0.026(5) -0.011(5)
C4 0.046(6) 0.082(8) 0.050(6) -0.019(6) 0.016(5) -0.016(6)

loop_
_atom_type_symbol
_atom_type_description
_atom_type_scat_dispersion_real
_atom_type_scat_dispersion_imag
_atom_type_scat_source
C C 0.0033 0.0016 'International Tables Vol C Tables 4.2.6.8 and 6.1.1.4'
H H 0.0000 0.0000 'International Tables Vol C Tables 4.2.6.8 and 6.1.1.4'
N N 0.0061 0.0033 'International Tables Vol C Tables 4.2.6.8 and 6.1.1.4'
O O 0.0106 0.0060 'International Tables Vol C Tables 4.2.6.8 and 6.1.1.4'
Cl Cl 0.1484 0.1585 'International Tables Vol C Tables 4.2.6.8 and 6.1.1.4'
Cd Cd -0.8075 1.2024 'International Tables Vol C Tables 4.2.6.8 and 6.1.1.4'

loop_
_geom_angle_atom_site_label_1
_geom_angle_atom_site_label_2
_geom_angle_atom_site_label_3
_geom_angle_site_symmetry_1
_geom_angle_site_symmetry_3
_geom_angle
_geom_angle_publ_flag
N1 Cd1 N2 . . 76.3(2) y
N1 Cd1 Cl1 . . 164.5(2) y
N2 Cd1 Cl1 . . 90.96(17) y
N1 Cd1 Cl2 . . 92.67(19) y
N2 Cd1 Cl2 . . 168.96(17) y
Cl1 Cd1 Cl2 . . 99.96(7) y
N1 Cd1 Cl1 . 2_756 98.33(19) y
N2 Cd1 Cl1 . 2_756 90.24(18) y
Cl1 Cd1 Cl1 . 2_756 90.32(6) y
Cl2 Cd1 Cl1 . 2_756 91.28(8) y
N1 Cd1 Cl2 . 3_756 83.71(19) y
N2 Cd1 Cl2 . 3_756 92.61(17) y
Cl1 Cd1 Cl2 . 3_756 88.24(8) y
Cl2 Cd1 Cl2 . 3_756 86.20(8) y
Cl1 Cd1 Cl2 2_756 3_756 176.83(7) y
Cd1 Cl1 Cd1 . 2_746 136.03(9) ?
Cd1 Cl2 Cd1 . 3_756 93.80(8) ?
C1 N1 Cd1 . . 110.2(6) ?
C1 N1 H1C . . 109.6 ?
Cd1 N1 H1C . . 109.6 ?
C1 N1 H1D . . 109.6 ?
Cd1 N1 H1D . . 109.6 ?
H1C N1 H1D . . 108.1 ?
C4 N2 C2 . . 114.8(8) ?
C4 N2 C3 . . 108.7(8) ?
C2 N2 C3 . . 106.8(8) ?
C4 N2 Cd1 . . 110.1(5) ?
C2 N2 Cd1 . . 103.8(5) ?
C3 N2 Cd1 . . 112.6(6) ?
N1 C1 C2 . . 109.7(8) ?
N1 C1 H1A . . 109.7 ?
C2 C1 H1A . . 109.7 ?
N1 C1 H1B . . 109.7 ?
C2 C1 H1B . . 109.7 ?
H1A C1 H1B . . 108.2 ?
N2 C2 C1 . . 113.7(8) ?
N2 C2 H2A . . 108.8 ?
C1 C2 H2A . . 108.8 ?
N2 C2 H2B . . 108.8 ?
C1 C2 H2B . . 108.8 ?
H2A C2 H2B . . 107.7 ?
N2 C3 H3A . . 109.5 ?
N2 C3 H3B . . 109.5 ?
H3A C3 H3B . . 109.5 ?
N2 C3 H3C . . 109.5 ?
H3A C3 H3C . . 109.5 ?
H3B C3 H3C . . 109.5 ?
N2 C4 H4A . . 109.5 ?
N2 C4 H4B . . 109.5 ?
H4A C4 H4B . . 109.5 ?
N2 C4 H4C . . 109.5 ?
H4A C4 H4C . . 109.5 ?
H4B C4 H4C . . 109.5 ?

loop_
_geom_bond_atom_site_label_1
_geom_bond_atom_site_label_2
_geom_bond_site_symmetry_2
_geom_bond_distance
_geom_bond_publ_flag
Cd1 N1 . 2.294(7) y
Cd1 N2 . 2.417(7) y
Cd1 Cl1 . 2.533(3) y
Cd1 Cl2 . 2.553(3) y
Cd1 Cl1 2_756 2.643(3) y
Cd1 Cl2 3_756 2.748(3) y
N1 C1 . 1.436(12) ?
N1 H1C . 0.9000 ?
N1 H1D . 0.9000 ?
N2 C4 . 1.421(11) ?
N2 C2 . 1.472(12) ?
N2 C3 . 1.457(11) ?
C1 C2 . 1.496(14) ?
C1 H1A . 0.9700 ?
C1 H1B . 0.9700 ?
C2 H2A . 0.9700 ?
C2 H2B . 0.9700 ?
C3 H3A . 0.9600 ?
C3 H3B . 0.9600 ?
C3 H3C . 0.9600 ?
C4 H4A . 0.9600 ?
C4 H4B . 0.9600 ?
C4 H4C . 0.9600 ?

loop_
_geom_hbond_atom_site_label_D
_geom_hbond_atom_site_label_H
_geom_hbond_atom_site_label_A
_geom_hbond_site_symmetry_A
_geom_hbond_distance_DH
_geom_hbond_distance_HA
_geom_hbond_distance_DA
_geom_hbond_angle_DHA
_geom_hbond_publ_flag
N1 H1C Cl1 1_565 0.90 2.43 3.300(8) 163 y

loop_
_geom_torsion_atom_site_label_1
_geom_torsion_atom_site_label_2
_geom_torsion_atom_site_label_3
_geom_torsion_atom_site_label_4
_geom_torsion_site_symmetry_1
_geom_torsion_site_symmetry_4
_geom_torsion
N1 Cd1 Cl1 Cd1 . 2_746 -130.6(6)
N2 Cd1 Cl1 Cd1 . 2_746 -96.5(2)
Cl2 Cd1 Cl1 Cd1 . 2_746 85.06(14)
Cl1 Cd1 Cl1 Cd1 2_756 2_746 -6.29(7)
Cl2 Cd1 Cl1 Cd1 3_756 2_746 170.89(13)
N1 Cd1 Cl2 Cd1 . 3_756 -83.51(19)
N2 Cd1 Cl2 Cd1 . 3_756 -84.1(9)
Cl1 Cd1 Cl2 Cd1 . 3_756 87.54(9)
Cl1 Cd1 Cl2 Cd1 2_756 3_756 178.08(7)
Cl2 Cd1 Cl2 Cd1 3_756 3_756 0.0
N2 Cd1 N1 C1 . . -16.5(6)
Cl1 Cd1 N1 C1 . . 18.7(11)
Cl2 Cd1 N1 C1 . . 163.6(6)
Cl1 Cd1 N1 C1 2_756 . -104.7(6)
Cl2 Cd1 N1 C1 3_756 . 77.7(6)
N1 Cd1 N2 C4 . . 110.5(6)
Cl1 Cd1 N2 C4 . . -60.6(6)
Cl2 Cd1 N2 C4 . . 111.1(10)
Cl1 Cd1 N2 C4 2_756 . -151.0(6)
Cl2 Cd1 N2 C4 3_756 . 27.6(6)
N1 Cd1 N2 C2 . . -12.9(6)
Cl1 Cd1 N2 C2 . . 176.0(6)
Cl2 Cd1 N2 C2 . . -12.3(12)
Cl1 Cd1 N2 C2 2_756 . 85.7(6)
Cl2 Cd1 N2 C2 3_756 . -95.7(6)
N1 Cd1 N2 C3 . . -128.0(7)
Cl1 Cd1 N2 C3 . . 60.8(6)
Cl2 Cd1 N2 C3 . . -127.4(8)
Cl1 Cd1 N2 C3 2_756 . -29.5(6)
Cl2 Cd1 N2 C3 3_756 . 149.1(6)
Cd1 N1 C1 C2 . . 43.9(10)
C4 N2 C2 C1 . . -78.7(11)
C3 N2 C2 C1 . . 160.7(9)
Cd1 N2 C2 C1 . . 41.6(10)
N1 C1 C2 N2 . . -60.8(12)
